data_1512441
loop_
_publ_author_name
'Yue Zhao'
'Ling-Ling Zhai'
'Gao-Chao Lv'
'Xin Zhou'
'Wei-Yin Sun'

_publ_section_title
;
 Silver(I) complexes with oxazoline-containing bidentate ligands:
 Syntheses, structures and properties
;
_journal_name_full
;
Inorganica Chimica Acta
;
_journal_page_first 38
_journal_page_last 45
_journal_paper_doi 10.1016/j.ica.2012.06.035
_journal_volume 392
_journal_year 2012
_chemical_formula_moiety 'C26 H30 Ag2 N4 O10 S2, 2(C H4 O)'
_chemical_formula_sum 'C28 H38 Ag2 N4 O12 S2'
_chemical_formula_weight 902.48
_chemical_name_systematic
; 
 ? 
;
_space_group_IT_number 61
_symmetry_cell_setting orthorhombic
_symmetry_space_group_name_Hall '-P 2ac 2ab'
_symmetry_space_group_name_H-M 'P b c a'
_atom_sites_solution_hydrogens geom
_atom_sites_solution_primary direct
_atom_sites_solution_secondary difmap
_audit_creation_method SHELXL-97
_cell_angle_alpha 90.00
_cell_angle_beta 90.00
_cell_angle_gamma 90.00
_cell_formula_units_Z 4
_cell_length_a 15.500(2)
_cell_length_b 8.5536(12)
_cell_length_c 25.822(3)
_cell_measurement_reflns_used 6715
_cell_measurement_temperature 293(2)
_cell_measurement_theta_max 28.20
_cell_measurement_theta_min 2.63
_cell_volume 3423.5(8)
_computing_cell_refinement 'Bruker SMART'
_computing_data_collection 'Bruker SMART'
_computing_data_reduction 'Bruker SAINT'
_computing_molecular_graphics 'Bruker SHELXTL'
_computing_publication_material 'Bruker SHELXTL'
_computing_structure_refinement 'SHELXL-97 (Sheldrick, 1997)'
_computing_structure_solution 'SHELXS-97 (Sheldrick, 1990)'
_diffrn_ambient_temperature 293(2)
_diffrn_measured_fraction_theta_full 1.000
_diffrn_measured_fraction_theta_max 1.000
_diffrn_radiation_monochromator graphite
_diffrn_radiation_source 'fine-focus sealed tube'
_diffrn_radiation_type MoK\a
_diffrn_radiation_wavelength 0.71073
_diffrn_reflns_av_R_equivalents 0.0243
_diffrn_reflns_av_sigmaI/netI 0.0197
_diffrn_reflns_limit_h_max 18
_diffrn_reflns_limit_h_min -17
_diffrn_reflns_limit_k_max 6
_diffrn_reflns_limit_k_min -10
_diffrn_reflns_limit_l_max 25
_diffrn_reflns_limit_l_min -30
_diffrn_reflns_number 15727
_diffrn_reflns_theta_full 25.01
_diffrn_reflns_theta_max 25.01
_diffrn_reflns_theta_min 2.05
_exptl_absorpt_coefficient_mu 1.332
_exptl_absorpt_correction_T_max 0.8355
_exptl_absorpt_correction_T_min 0.7673
_exptl_absorpt_correction_type multi-scan
_exptl_absorpt_process_details sadabs
_exptl_crystal_colour colorless
_exptl_crystal_density_diffrn 1.751
_exptl_crystal_density_method 'not measured'
_exptl_crystal_description block
_exptl_crystal_F_000 1824
_exptl_crystal_size_max 0.21
_exptl_crystal_size_mid 0.19
_exptl_crystal_size_min 0.14
_refine_diff_density_max 1.907
_refine_diff_density_min -0.926
_refine_diff_density_rms 0.220
_refine_ls_extinction_method none
_refine_ls_goodness_of_fit_ref 1.079
_refine_ls_hydrogen_treatment constr
_refine_ls_matrix_type full
_refine_ls_number_parameters 213
_refine_ls_number_reflns 3009
_refine_ls_number_restraints 8
_refine_ls_restrained_S_all 1.083
_refine_ls_R_factor_all 0.1057
_refine_ls_R_factor_gt 0.0996
_refine_ls_shift/su_max 0.005
_refine_ls_shift/su_mean 0.000
_refine_ls_structure_factor_coef Fsqd
_refine_ls_weighting_details 'calc w=1/[\s^2^(Fo^2^)+(0.1456P)^2^+66.0897P] where P=(Fo^2^+2Fc^2^)/3'
_refine_ls_weighting_scheme calc
_refine_ls_wR_factor_gt 0.3088
_refine_ls_wR_factor_ref 0.3135
_reflns_number_gt 2638
_reflns_number_total 3009
_reflns_threshold_expression >2sigma(I)
_cod_data_source_file ICA-2012-392-38-45-5.cif
_cod_data_source_block 5
_cod_database_code 1512441

loop_
_symmetry_equiv_pos_as_xyz
'x, y, z'
'-x+1/2, -y, z+1/2'
'x+1/2, -y+1/2, -z'
'-x, y+1/2, -z+1/2'
'-x, -y, -z'
'x-1/2, y, -z-1/2'
'-x-1/2, y-1/2, z'
'x, -y-1/2, z-1/2'

loop_
_atom_site_label
_atom_site_type_symbol
_atom_site_fract_x
_atom_site_fract_y
_atom_site_fract_z
_atom_site_U_iso_or_equiv
_atom_site_adp_type
_atom_site_occupancy
_atom_site_symmetry_multiplicity
_atom_site_calc_flag
_atom_site_refinement_flags
Ag1 Ag 0.50061(5) 0.48917(11) 0.84587(4) 0.0469(4) Uani 1 1 d .
C1 C 0.3430(7) 0.3467(13) 1.0009(3) 0.034(2) Uani 1 1 d .
H1 H 0.3209 0.2457 1.0019 0.041 Uiso 1 1 calc R
C2 C 0.3596(6) 0.4152(12) 0.9539(4) 0.030(2) Uani 1 1 d .
C3 C 0.3895(7) 0.5686(13) 0.9526(4) 0.036(2) Uani 1 1 d .
H3 H 0.4007 0.6177 0.9211 0.043 Uiso 1 1 calc R
C4 C 0.4023(8) 0.6453(14) 0.9980(3) 0.040(3) Uani 1 1 d .
H4 H 0.4214 0.7484 0.9970 0.048 Uiso 1 1 calc R
C5 C 0.3880(7) 0.5770(13) 1.0450(4) 0.038(2) Uani 1 1 d .
H5 H 0.3981 0.6319 1.0755 0.045 Uiso 1 1 calc R
C6 C 0.3584(6) 0.4244(13) 1.0463(3) 0.033(2) Uani 1 1 d .
C7 C 0.3465(6) 0.3465(11) 1.0972(4) 0.032(2) Uani 1 1 d .
C8 C 0.3493(8) 0.2678(14) 1.1792(4) 0.045(3) Uani 1 1 d .
H8A H 0.3177 0.3244 1.2057 0.054 Uiso 1 1 calc R
H8B H 0.3953 0.2084 1.1955 0.054 Uiso 1 1 calc R
C9 C 0.2900(9) 0.1624(16) 1.1482(4) 0.052(3) Uani 1 1 d .
H9A H 0.3132 0.0573 1.1461 0.062 Uiso 1 1 calc R
H9B H 0.2331 0.1579 1.1638 0.062 Uiso 1 1 calc R
C10 C 0.3492(6) 0.3284(11) 0.9052(3) 0.029(2) Uani 1 1 d .
C11 C 0.3531(7) 0.2369(14) 0.8248(4) 0.043(3) Uani 1 1 d .
H11A H 0.3993 0.1759 0.8095 0.052 Uiso 1 1 calc R
H11B H 0.3213 0.2890 0.7974 0.052 Uiso 1 1 calc R
C12 C 0.2933(8) 0.1334(16) 0.8573(4) 0.049(3) Uani 1 1 d .
H12A H 0.2364 0.1267 0.8419 0.059 Uiso 1 1 calc R
H12B H 0.3168 0.0288 0.8610 0.059 Uiso 1 1 calc R
C13 C 0.6115(6) 0.1544(11) 0.7636(3) 0.029(2) Uani 1 1 d .
H13A H 0.6655 0.1048 0.7556 0.044 Uiso 1 1 calc R
H13B H 0.5648 0.0871 0.7536 0.044 Uiso 1 1 calc R
H13C H 0.6084 0.1746 0.8001 0.044 Uiso 1 1 calc R
C14 C 0.4960(14) 0.494(3) 0.5766(10) 0.154(16) Uani 1 1 d D
H14A H 0.5498 0.5408 0.5664 0.231 Uiso 1 1 calc R
H14B H 0.4492 0.5484 0.5602 0.231 Uiso 1 1 calc R
H14C H 0.4953 0.3863 0.5663 0.231 Uiso 1 1 calc R
N1 N 0.3841(5) 0.3766(11) 1.1389(3) 0.0337(19) Uani 1 1 d .
N2 N 0.3874(5) 0.3517(10) 0.8629(3) 0.0337(19) Uani 1 1 d .
O1 O 0.2859(5) 0.2332(10) 1.0972(3) 0.047(2) Uani 1 1 d .
O2 O 0.2902(5) 0.2133(10) 0.9071(3) 0.046(2) Uani 1 1 d .
O3 O 0.5300(7) 0.3796(12) 0.7571(4) 0.074 Uani 1 1 d U
O4 O 0.6813(7) 0.4011(13) 0.7394(4) 0.079(3) Uani 1 1 d .
O5 O 0.5848(7) 0.2749(13) 0.6790(3) 0.075(3) Uani 1 1 d .
O6 O 0.4877(11) 0.5036(18) 0.6264(9) 0.135(7) Uani 1 1 d D
H6A H 0.5339 0.4634 0.6407 0.162 Uiso 1 1 d RD
S1 S 0.6047(2) 0.3128(4) 0.73318(11) 0.0483(8) Uani 1 1 d .

loop_
_atom_site_aniso_label
_atom_site_aniso_U_11
_atom_site_aniso_U_22
_atom_site_aniso_U_33
_atom_site_aniso_U_23
_atom_site_aniso_U_13
_atom_site_aniso_U_12
Ag1 0.0445(7) 0.0609(7) 0.0352(6) -0.0007(4) 0.0000(3) -0.0198(4)
C1 0.036(6) 0.038(6) 0.028(5) -0.001(4) 0.003(4) -0.014(5)
C2 0.026(5) 0.044(5) 0.022(5) -0.003(4) -0.005(4) 0.000(4)
C3 0.042(6) 0.045(6) 0.021(5) -0.002(4) 0.008(4) 0.001(5)
C4 0.057(7) 0.030(6) 0.033(6) -0.001(4) 0.000(5) -0.005(5)
C5 0.037(5) 0.049(6) 0.027(5) 0.001(5) -0.007(4) -0.002(5)
C6 0.027(5) 0.053(6) 0.019(5) 0.003(4) 0.003(4) 0.001(4)
C7 0.035(5) 0.033(5) 0.027(5) 0.008(4) 0.002(4) 0.002(4)
C8 0.056(7) 0.053(7) 0.027(5) 0.005(5) 0.003(5) -0.011(6)
C9 0.057(7) 0.067(8) 0.030(5) 0.015(5) -0.001(5) -0.013(7)
C10 0.033(5) 0.036(5) 0.019(4) -0.003(4) -0.004(4) 0.002(4)
C11 0.046(6) 0.051(6) 0.033(6) -0.006(5) 0.000(5) -0.012(5)
C12 0.050(7) 0.066(8) 0.030(5) -0.015(5) -0.001(5) -0.015(6)
C13 0.038(5) 0.037(5) 0.013(4) -0.002(4) -0.001(4) -0.024(4)
C14 0.15(3) 0.23(4) 0.077(17) -0.043(17) -0.011(13) -0.07(2)
N1 0.036(4) 0.048(5) 0.017(4) 0.003(4) 0.001(3) -0.003(4)
N2 0.037(5) 0.043(5) 0.021(4) -0.001(4) -0.002(4) -0.007(4)
O1 0.049(5) 0.062(5) 0.029(4) 0.010(4) -0.007(3) -0.026(4)
O2 0.049(5) 0.065(5) 0.026(4) -0.009(3) 0.006(3) -0.028(4)
O3 0.061 0.071 0.089 -0.008 0.003 0.011
O4 0.069(7) 0.075(7) 0.093(8) 0.013(6) -0.018(6) -0.015(6)
O5 0.089(7) 0.089(7) 0.048(5) -0.005(5) -0.006(5) 0.017(6)
O6 0.157(18) 0.123(16) 0.124(17) -0.009(10) -0.009(10) -0.012(12)
S1 0.0468(16) 0.0579(18) 0.0401(15) 0.0019(13) -0.0017(13) 0.0033(14)

loop_
_atom_type_symbol
_atom_type_description
_atom_type_scat_dispersion_real
_atom_type_scat_dispersion_imag
_atom_type_scat_source
C C 0.0033 0.0016 'International Tables Vol C Tables 4.2.6.8 and 6.1.1.4'
H H 0.0000 0.0000 'International Tables Vol C Tables 4.2.6.8 and 6.1.1.4'
Ag Ag -0.8971 1.1015 'International Tables Vol C Tables 4.2.6.8 and 6.1.1.4'
N N 0.0061 0.0033 'International Tables Vol C Tables 4.2.6.8 and 6.1.1.4'
O O 0.0106 0.0060 'International Tables Vol C Tables 4.2.6.8 and 6.1.1.4'
S S 0.1246 0.1234 'International Tables Vol C Tables 4.2.6.8 and 6.1.1.4'

loop_
_geom_angle_atom_site_label_1
_geom_angle_atom_site_label_2
_geom_angle_atom_site_label_3
_geom_angle
_geom_angle_site_symmetry_1
_geom_angle_site_symmetry_3
N2 Ag1 N1 157.8(3) . 5_667
N2 Ag1 O3 97.4(3) . .
N1 Ag1 O3 102.3(3) 5_667 .
C6 C1 C2 121.2(10) . .
C6 C1 H1 119.4 . .
C2 C1 H1 119.4 . .
C1 C2 C3 119.1(9) . .
C1 C2 C10 121.4(9) . .
C3 C2 C10 119.4(9) . .
C4 C3 C2 118.9(9) . .
C4 C3 H3 120.6 . .
C2 C3 H3 120.6 . .
C3 C4 C5 122.5(11) . .
C3 C4 H4 118.7 . .
C5 C4 H4 118.7 . .
C4 C5 C6 118.6(10) . .
C4 C5 H5 120.7 . .
C6 C5 H5 120.7 . .
C1 C6 C5 119.7(9) . .
C1 C6 C7 121.2(10) . .
C5 C6 C7 119.1(9) . .
N1 C7 O1 118.1(9) . .
N1 C7 C6 127.7(9) . .
O1 C7 C6 114.2(8) . .
N1 C8 C9 102.7(8) . .
N1 C8 H8A 111.2 . .
C9 C8 H8A 111.2 . .
N1 C8 H8B 111.2 . .
C9 C8 H8B 111.2 . .
H8A C8 H8B 109.1 . .
O1 C9 C8 105.0(9) . .
O1 C9 H9A 110.8 . .
C8 C9 H9A 110.8 . .
O1 C9 H9B 110.8 . .
C8 C9 H9B 110.8 . .
H9A C9 H9B 108.8 . .
N2 C10 O2 118.0(8) . .
N2 C10 C2 127.7(9) . .
O2 C10 C2 114.3(8) . .
N2 C11 C12 103.6(8) . .
N2 C11 H11A 111.0 . .
C12 C11 H11A 111.0 . .
N2 C11 H11B 111.0 . .
C12 C11 H11B 111.0 . .
H11A C11 H11B 109.0 . .
O2 C12 C11 103.5(9) . .
O2 C12 H12A 111.1 . .
C11 C12 H12A 111.1 . .
O2 C12 H12B 111.1 . .
C11 C12 H12B 111.1 . .
H12A C12 H12B 109.0 . .
S1 C13 H13A 109.5 . .
S1 C13 H13B 109.5 . .
H13A C13 H13B 109.5 . .
S1 C13 H13C 109.5 . .
H13A C13 H13C 109.5 . .
H13B C13 H13C 109.5 . .
O6 C14 H14A 109.5 . .
O6 C14 H14B 109.5 . .
H14A C14 H14B 109.5 . .
O6 C14 H14C 109.5 . .
H14A C14 H14C 109.5 . .
H14B C14 H14C 109.5 . .
C7 N1 C8 107.7(9) . .
C7 N1 Ag1 130.6(7) . 5_667
C8 N1 Ag1 120.1(6) . 5_667
C10 N2 C11 107.5(8) . .
C10 N2 Ag1 130.2(7) . .
C11 N2 Ag1 121.1(6) . .
C7 O1 C9 105.7(8) . .
C10 O2 C12 106.7(8) . .
S1 O3 Ag1 133.5(6) . .
C14 O6 H6A 108.1 . .
O4 S1 O3 114.5(7) . .
O4 S1 O5 113.7(7) . .
O3 S1 O5 109.2(6) . .
O4 S1 C13 110.3(6) . .
O3 S1 C13 100.6(6) . .
O5 S1 C13 107.5(6) . .

loop_
_geom_bond_atom_site_label_1
_geom_bond_atom_site_label_2
_geom_bond_distance
_geom_bond_site_symmetry_2
Ag1 N2 2.157(8) .
Ag1 N1 2.161(9) 5_667
Ag1 O3 2.517(11) .
C1 C6 1.369(13) .
C1 C2 1.371(13) .
C1 H1 0.9300 .
C2 C3 1.393(15) .
C2 C10 1.470(13) .
C3 C4 1.358(14) .
C3 H3 0.9300 .
C4 C5 1.366(14) .
C4 H4 0.9300 .
C5 C6 1.384(16) .
C5 H5 0.9300 .
C6 C7 1.485(13) .
C7 N1 1.252(13) .
C7 O1 1.350(12) .
C8 N1 1.497(13) .
C8 C9 1.518(17) .
C8 H8A 0.9700 .
C8 H8B 0.9700 .
C9 O1 1.449(12) .
C9 H9A 0.9700 .
C9 H9B 0.9700 .
C10 N2 1.259(12) .
C10 O2 1.344(12) .
C11 N2 1.489(13) .
C11 C12 1.532(16) .
C11 H11A 0.9700 .
C11 H11B 0.9700 .
C12 O2 1.457(12) .
C12 H12A 0.9700 .
C12 H12B 0.9700 .
C13 S1 1.569(10) .
C13 H13A 0.9600 .
C13 H13B 0.9600 .
C13 H13C 0.9600 .
C14 O6 1.30(3) .
C14 H14A 0.9600 .
C14 H14B 0.9600 .
C14 H14C 0.9600 .
N1 Ag1 2.161(9) 5_667
O3 S1 1.432(10) .
O4 S1 1.416(10) .
O5 S1 1.468(9) .
O6 H6A 0.8753 .

loop_
_geom_torsion_atom_site_label_1
_geom_torsion_atom_site_label_2
_geom_torsion_atom_site_label_3
_geom_torsion_atom_site_label_4
_geom_torsion
_geom_torsion_site_symmetry_1
_geom_torsion_site_symmetry_4
C6 C1 C2 C3 -2.4(17) . .
C6 C1 C2 C10 175.5(9) . .
C1 C2 C3 C4 0.6(16) . .
C10 C2 C3 C4 -177.3(10) . .
C2 C3 C4 C5 1.0(19) . .
C3 C4 C5 C6 -0.9(19) . .
C2 C1 C6 C5 2.5(17) . .
C2 C1 C6 C7 -175.5(9) . .
C4 C5 C6 C1 -0.8(16) . .
C4 C5 C6 C7 177.3(10) . .
C1 C6 C7 N1 152.7(11) . .
C5 C6 C7 N1 -25.4(16) . .
C1 C6 C7 O1 -29.1(14) . .
C5 C6 C7 O1 152.8(10) . .
N1 C8 C9 O1 -8.6(13) . .
C1 C2 C10 N2 -153.6(11) . .
C3 C2 C10 N2 24.3(16) . .
C1 C2 C10 O2 27.7(14) . .
C3 C2 C10 O2 -154.4(9) . .
N2 C11 C12 O2 8.2(12) . .
O1 C7 N1 C8 1.1(13) . .
C6 C7 N1 C8 179.3(10) . .
O1 C7 N1 Ag1 166.3(7) . 5_667
C6 C7 N1 Ag1 -15.5(17) . 5_667
C9 C8 N1 C7 4.9(13) . .
C9 C8 N1 Ag1 -162.1(8) . 5_667
O2 C10 N2 C11 0.3(13) . .
C2 C10 N2 C11 -178.3(10) . .
O2 C10 N2 Ag1 -166.9(7) . .
C2 C10 N2 Ag1 14.4(16) . .
C12 C11 N2 C10 -5.5(12) . .
C12 C11 N2 Ag1 163.1(8) . .
N1 Ag1 N2 C10 12.7(15) 5_667 .
O3 Ag1 N2 C10 165.4(9) . .
N1 Ag1 N2 C11 -153.1(9) 5_667 .
O3 Ag1 N2 C11 -0.4(8) . .
N1 C7 O1 C9 -7.0(13) . .
C6 C7 O1 C9 174.6(9) . .
C8 C9 O1 C7 9.3(13) . .
N2 C10 O2 C12 5.4(13) . .
C2 C10 O2 C12 -175.8(9) . .
C11 C12 O2 C10 -8.2(12) . .
N2 Ag1 O3 S1 -127.6(9) . .
N1 Ag1 O3 S1 42.2(9) 5_667 .
Ag1 O3 S1 O4 -48.6(11) . .
Ag1 O3 S1 O5 -177.5(8) . .
Ag1 O3 S1 C13 69.7(9) . .
